data_1512158
loop_
_publ_author_name
'Fan, Yaqin'
'Wang, Yi'
'Liu, Peipei'
'Fu, Peng'
'Zhu, Tonghan'
'Wang, Wei'
'Zhu, Weiming'

_publ_section_title
;
 Indole-Diterpenoids with Anti-H1N1 Activity from the Aciduric Fungus
 Penicillium camemberti OUCMDZ-1492.
;
_journal_issue 7
_journal_name_full 'Journal of natural products'
_journal_page_first 1328
_journal_page_last 1336
_journal_paper_doi 10.1021/np400304q
_journal_volume 76
_journal_year 2013
_chemical_absolute_configuration ad
_chemical_formula_moiety 'C27 H35 N O2'
_chemical_formula_sum 'C27 H35 N O2'
_chemical_formula_weight 405.56
_chemical_name_systematic
; 
 ? 
;
_space_group_IT_number 18
_symmetry_cell_setting orthorhombic
_symmetry_space_group_name_Hall 'P 2 2ab'
_symmetry_space_group_name_H-M 'P 21 21 2'
_atom_sites_solution_hydrogens geom
_atom_sites_solution_primary direct
_atom_sites_solution_secondary difmap
_audit_creation_method SHELXL-97
_cell_angle_alpha 90.00
_cell_angle_beta 90.00
_cell_angle_gamma 90.00
_cell_formula_units_Z 4
_cell_length_a 11.5420(5)
_cell_length_b 24.4903(12)
_cell_length_c 7.7765(4)
_cell_measurement_reflns_used 9905
_cell_measurement_temperature 100(2)
_cell_measurement_theta_max 69.07
_cell_measurement_theta_min 3.61
_cell_volume 2198.16(18)
_computing_cell_refinement 'Bruker SAINT'
_computing_data_collection 'Bruker APEX2'
_computing_data_reduction 'Bruker SAINT'
_computing_molecular_graphics 'Bruker SHELXTL'
_computing_publication_material 'Bruker SHELXTL'
_computing_structure_refinement 'SHELXL-97 (Sheldrick, 2008)'
_computing_structure_solution 'SHELXS-97 (Sheldrick, 2008)'
_diffrn_ambient_temperature 100(2)
_diffrn_measured_fraction_theta_full 0.974
_diffrn_measured_fraction_theta_max 0.974
_diffrn_measurement_device_type 'Bruker APEX-II CCD'
_diffrn_measurement_method '\f and \w scans'
_diffrn_radiation_monochromator graphite
_diffrn_radiation_source 'fine-focus sealed tube'
_diffrn_radiation_type CuK\a
_diffrn_radiation_wavelength 1.54178
_diffrn_reflns_av_R_equivalents 0.0396
_diffrn_reflns_av_sigmaI/netI 0.0273
_diffrn_reflns_limit_h_max 13
_diffrn_reflns_limit_h_min -13
_diffrn_reflns_limit_k_max 29
_diffrn_reflns_limit_k_min -27
_diffrn_reflns_limit_l_max 7
_diffrn_reflns_limit_l_min -9
_diffrn_reflns_number 19188
_diffrn_reflns_theta_full 69.19
_diffrn_reflns_theta_max 69.19
_diffrn_reflns_theta_min 3.61
_exptl_absorpt_coefficient_mu 0.588
_exptl_absorpt_correction_T_max 0.9712
_exptl_absorpt_correction_T_min 0.6379
_exptl_absorpt_correction_type multi-scan
_exptl_absorpt_process_details sadabs
_exptl_crystal_colour colourless
_exptl_crystal_density_diffrn 1.225
_exptl_crystal_density_method 'not measured'
_exptl_crystal_description prism
_exptl_crystal_F_000 880
_exptl_crystal_size_max 0.84
_exptl_crystal_size_mid 0.20
_exptl_crystal_size_min 0.05
_refine_diff_density_max 0.422
_refine_diff_density_min -0.424
_refine_diff_density_rms 0.036
_refine_ls_abs_structure_details 'Flack H D (1983), Acta Cryst. A39, 876-881'
_refine_ls_abs_structure_Flack -0.1(2)
_refine_ls_extinction_method none
_refine_ls_goodness_of_fit_ref 1.034
_refine_ls_hydrogen_treatment constr
_refine_ls_matrix_type full
_refine_ls_number_parameters 275
_refine_ls_number_reflns 3862
_refine_ls_number_restraints 0
_refine_ls_restrained_S_all 1.034
_refine_ls_R_factor_all 0.0317
_refine_ls_R_factor_gt 0.0312
_refine_ls_shift/su_max 0.000
_refine_ls_shift/su_mean 0.000
_refine_ls_structure_factor_coef Fsqd
_refine_ls_weighting_details 'calc w=1/[\s^2^(Fo^2^)+(0.0431P)^2^+0.7236P] where P=(Fo^2^+2Fc^2^)/3'
_refine_ls_weighting_scheme calc
_refine_ls_wR_factor_gt 0.0835
_refine_ls_wR_factor_ref 0.0838
_reflns_number_gt 3799
_reflns_number_total 3862
_reflns_threshold_expression >2sigma(I)
_cod_data_source_file np400304q_si_002.cif
_cod_data_source_block a
_cod_depositor_comments
;
The following automatic conversions were performed:

'_symmetry_cell_setting' value 'Orthorhombic' changed to
'orthorhombic' according to
/home/saulius/struct/CIF-dictionaries/cif_core.dic dictionary named
'cif_core.dic' version 2.4.2 from 2011-04-26.

Automatic conversion script
Id: cif_fix_values 1891 2012-01-12 08:04:46Z andrius 
;
_cod_database_code 1512158

loop_
_symmetry_equiv_pos_as_xyz
'x, y, z'
'x+1/2, -y+1/2, -z'
'-x+1/2, y+1/2, -z'
'-x, -y, z'

loop_
_atom_site_label
_atom_site_type_symbol
_atom_site_fract_x
_atom_site_fract_y
_atom_site_fract_z
_atom_site_U_iso_or_equiv
_atom_site_adp_type
_atom_site_occupancy
_atom_site_symmetry_multiplicity
_atom_site_calc_flag
_atom_site_refinement_flags
O1 O 0.48676(9) 0.28696(4) 0.40483(14) 0.0209(2) Uani 1 1 d .
O1' O 0.34885(9) 0.41365(4) 0.26801(14) 0.0236(2) Uani 1 1 d .
H1' H 0.2869 0.3996 0.2327 0.035 Uiso 1 1 calc R
N12 N 0.67381(10) 0.07893(5) 0.99440(17) 0.0202(3) Uani 1 1 d .
H12 H 0.7112 0.0835 0.8969 0.024 Uiso 1 1 calc R
C10 C 0.83848(13) 0.00019(7) 1.3193(2) 0.0247(3) Uani 1 1 d .
H10 H 0.9092 -0.0186 1.3388 0.030 Uiso 1 1 calc R
C11 C 0.82039(12) 0.02562(6) 1.1626(2) 0.0232(3) Uani 1 1 d .
H11 H 0.8780 0.0252 1.0754 0.028 Uiso 1 1 calc R
C11A C 0.71434(13) 0.05186(6) 1.1373(2) 0.0204(3) Uani 1 1 d .
C12A C 0.56395(12) 0.09759(6) 1.03175(19) 0.0178(3) Uani 1 1 d .
C12B C 0.46506(12) 0.12147(6) 0.9288(2) 0.0180(3) Uani 1 1 d .
C12C C 0.48711(12) 0.17203(6) 0.81123(19) 0.0179(3) Uani 1 1 d .
C13 C 0.54660(13) 0.15647(6) 0.64025(19) 0.0199(3) Uani 1 1 d .
H13A H 0.6230 0.1400 0.6657 0.024 Uiso 1 1 calc R
H13B H 0.4991 0.1286 0.5810 0.024 Uiso 1 1 calc R
C14 C 0.56396(13) 0.20524(6) 0.5193(2) 0.0220(3) Uani 1 1 d .
H14A H 0.6232 0.2299 0.5689 0.026 Uiso 1 1 calc R
H14B H 0.5936 0.1919 0.4075 0.026 Uiso 1 1 calc R
C14A C 0.45249(13) 0.23755(6) 0.4889(2) 0.0200(3) Uani 1 1 d .
H14 H 0.4026 0.2163 0.4079 0.024 Uiso 1 1 calc R
C2 C 0.39568(12) 0.32646(6) 0.3945(2) 0.0198(3) Uani 1 1 d .
H2 H 0.3269 0.3088 0.3396 0.024 Uiso 1 1 calc R
C1' C 0.43850(13) 0.37234(6) 0.2750(2) 0.0206(3) Uani 1 1 d .
C2' C 0.45091(14) 0.35159(7) 0.0928(2) 0.0239(3) Uani 1 1 d .
H2'A H 0.3766 0.3368 0.0536 0.036 Uiso 1 1 calc R
H2'B H 0.5099 0.3228 0.0893 0.036 Uiso 1 1 calc R
H2'C H 0.4742 0.3817 0.0174 0.036 Uiso 1 1 calc R
C3' C 0.55098(14) 0.39810(7) 0.3371(2) 0.0271(4) Uani 1 1 d .
H3'A H 0.5750 0.4266 0.2562 0.041 Uiso 1 1 calc R
H3'B H 0.6114 0.3701 0.3439 0.041 Uiso 1 1 calc R
H3'C H 0.5390 0.4142 0.4510 0.041 Uiso 1 1 calc R
C15 C 0.40954(13) 0.07297(6) 0.8303(2) 0.0217(3) Uani 1 1 d .
H15A H 0.4682 0.0555 0.7575 0.033 Uiso 1 1 calc R
H15B H 0.3460 0.0865 0.7583 0.033 Uiso 1 1 calc R
H15C H 0.3794 0.0463 0.9129 0.033 Uiso 1 1 calc R
C6A C 0.38819(12) 0.13914(6) 1.0848(2) 0.0191(3) Uani 1 1 d .
H6 H 0.4251 0.1731 1.1306 0.023 Uiso 1 1 calc R
C7 C 0.40620(12) 0.09573(6) 1.2251(2) 0.0205(3) Uani 1 1 d .
H7A H 0.3937 0.1108 1.3417 0.025 Uiso 1 1 calc R
H7B H 0.3555 0.0636 1.2076 0.025 Uiso 1 1 calc R
C7A C 0.53211(12) 0.08229(6) 1.1931(2) 0.0192(3) Uani 1 1 d .
C7B C 0.62682(12) 0.05294(6) 1.2673(2) 0.0197(3) Uani 1 1 d .
C8 C 0.64974(13) 0.02781(6) 1.4261(2) 0.0212(3) Uani 1 1 d .
H8 H 0.5939 0.0288 1.5158 0.025 Uiso 1 1 calc R
C9 C 0.75482(13) 0.00160(7) 1.4500(2) 0.0234(3) Uani 1 1 d .
H9 H 0.7705 -0.0157 1.5568 0.028 Uiso 1 1 calc R
C6 C 0.26797(12) 0.15625(6) 1.0277(2) 0.0216(3) Uani 1 1 d .
H6A H 0.2196 0.1654 1.1287 0.026 Uiso 1 1 calc R
H6B H 0.2301 0.1262 0.9637 0.026 Uiso 1 1 calc R
C5 C 0.28232(12) 0.20629(6) 0.9119(2) 0.0218(3) Uani 1 1 d .
H5A H 0.3109 0.2372 0.9822 0.026 Uiso 1 1 calc R
H5B H 0.2055 0.2166 0.8654 0.026 Uiso 1 1 calc R
C4B C 0.36631(12) 0.19712(6) 0.7609(2) 0.0189(3) Uani 1 1 d .
H4B H 0.3282 0.1697 0.6843 0.023 Uiso 1 1 calc R
C4A C 0.38445(12) 0.24747(6) 0.6519(2) 0.0195(3) Uani 1 1 d .
C4 C 0.34384(13) 0.29682(6) 0.6885(2) 0.0210(3) Uani 1 1 d .
H4 H 0.3019 0.3018 0.7925 0.025 Uiso 1 1 calc R
C3 C 0.36129(13) 0.34501(6) 0.5732(2) 0.0229(3) Uani 1 1 d .
H3A H 0.4226 0.3688 0.6212 0.027 Uiso 1 1 calc R
H3B H 0.2887 0.3665 0.5669 0.027 Uiso 1 1 calc R
C16 C 0.56394(12) 0.21370(6) 0.9051(2) 0.0205(3) Uani 1 1 d .
H16A H 0.6410 0.1980 0.9237 0.031 Uiso 1 1 calc R
H16B H 0.5290 0.2229 1.0162 0.031 Uiso 1 1 calc R
H16C H 0.5709 0.2468 0.8352 0.031 Uiso 1 1 calc R

loop_
_atom_site_aniso_label
_atom_site_aniso_U_11
_atom_site_aniso_U_22
_atom_site_aniso_U_33
_atom_site_aniso_U_23
_atom_site_aniso_U_13
_atom_site_aniso_U_12
O1 0.0172(5) 0.0204(5) 0.0250(5) 0.0037(4) 0.0012(4) 0.0036(4)
O1' 0.0205(5) 0.0226(6) 0.0279(6) 0.0013(5) -0.0037(4) 0.0036(4)
N12 0.0156(6) 0.0226(6) 0.0222(7) 0.0036(5) 0.0016(5) 0.0005(5)
C10 0.0155(6) 0.0226(7) 0.0361(9) 0.0051(7) -0.0053(7) -0.0012(6)
C11 0.0140(7) 0.0242(8) 0.0314(9) 0.0032(7) 0.0010(6) -0.0027(6)
C11A 0.0183(7) 0.0187(7) 0.0243(8) 0.0008(6) -0.0015(6) -0.0032(6)
C12A 0.0138(6) 0.0160(7) 0.0237(7) 0.0011(6) -0.0015(6) 0.0002(6)
C12B 0.0132(6) 0.0190(7) 0.0217(8) 0.0003(6) 0.0001(6) 0.0007(5)
C12C 0.0138(6) 0.0193(7) 0.0206(7) 0.0007(6) 0.0000(6) 0.0017(5)
C13 0.0178(7) 0.0200(7) 0.0218(8) -0.0005(6) 0.0003(6) 0.0032(6)
C14 0.0188(7) 0.0248(8) 0.0223(8) 0.0021(6) 0.0030(6) 0.0056(6)
C14A 0.0181(7) 0.0188(8) 0.0230(8) 0.0007(6) -0.0010(6) 0.0011(6)
C2 0.0164(6) 0.0203(8) 0.0227(8) -0.0003(6) -0.0026(6) 0.0030(6)
C1' 0.0187(7) 0.0185(7) 0.0247(8) 0.0003(6) -0.0021(6) 0.0039(6)
C2' 0.0239(8) 0.0234(8) 0.0243(8) 0.0009(7) -0.0009(7) 0.0019(6)
C3' 0.0232(8) 0.0290(9) 0.0291(8) 0.0008(7) -0.0026(7) -0.0036(7)
C15 0.0199(7) 0.0207(8) 0.0247(8) -0.0005(6) -0.0009(6) -0.0008(6)
C6A 0.0151(7) 0.0205(8) 0.0218(8) -0.0002(6) 0.0003(6) 0.0003(6)
C7 0.0168(7) 0.0231(8) 0.0217(8) 0.0005(6) 0.0011(6) 0.0011(6)
C7A 0.0168(7) 0.0185(7) 0.0222(7) -0.0003(6) -0.0010(6) -0.0015(6)
C7B 0.0158(7) 0.0192(7) 0.0243(8) -0.0003(6) -0.0014(6) -0.0022(5)
C8 0.0210(7) 0.0203(7) 0.0221(8) 0.0008(6) -0.0006(6) -0.0047(6)
C9 0.0217(7) 0.0217(8) 0.0269(8) 0.0047(7) -0.0079(6) -0.0041(6)
C6 0.0146(7) 0.0244(8) 0.0260(8) 0.0007(6) 0.0019(6) 0.0018(6)
C5 0.0146(7) 0.0242(8) 0.0267(8) 0.0019(7) 0.0009(6) 0.0047(6)
C4B 0.0138(7) 0.0205(7) 0.0225(7) -0.0011(6) -0.0007(6) 0.0016(5)
C4A 0.0136(6) 0.0241(8) 0.0208(8) -0.0012(6) -0.0046(6) 0.0014(6)
C4 0.0177(7) 0.0250(8) 0.0202(7) 0.0006(6) -0.0009(6) 0.0028(6)
C3 0.0233(7) 0.0199(8) 0.0254(8) -0.0003(6) -0.0004(6) 0.0040(6)
C16 0.0159(6) 0.0218(7) 0.0239(8) 0.0010(6) -0.0002(6) -0.0003(6)

loop_
_atom_type_symbol
_atom_type_description
_atom_type_scat_dispersion_real
_atom_type_scat_dispersion_imag
_atom_type_scat_source
C C 0.0181 0.0091 'International Tables Vol C Tables 4.2.6.8 and 6.1.1.4'
H H 0.0000 0.0000 'International Tables Vol C Tables 4.2.6.8 and 6.1.1.4'
N N 0.0311 0.0180 'International Tables Vol C Tables 4.2.6.8 and 6.1.1.4'
O O 0.0492 0.0322 'International Tables Vol C Tables 4.2.6.8 and 6.1.1.4'

loop_
_geom_angle_atom_site_label_1
_geom_angle_atom_site_label_2
_geom_angle_atom_site_label_3
_geom_angle
C2 O1 C14A 113.22(11)
C1' O1' H1' 109.5
C11A N12 C12A 107.58(12)
C11A N12 H12 126.2
C12A N12 H12 126.2
C11 C10 C9 121.54(14)
C11 C10 H10 119.2
C9 C10 H10 119.2
C10 C11 C11A 117.58(14)
C10 C11 H11 121.2
C11A C11 H11 121.2
N12 C11A C11 129.29(14)
N12 C11A C7B 108.79(13)
C11 C11A C7B 121.91(14)
C7A C12A N12 110.59(13)
C7A C12A C12B 113.02(13)
N12 C12A C12B 135.31(13)
C12A C12B C15 106.09(12)
C12A C12B C12C 119.61(12)
C15 C12B C12C 112.68(12)
C12A C12B C6A 97.16(11)
C15 C12B C6A 111.13(12)
C12C C12B C6A 109.11(11)
C16 C12C C13 108.44(12)
C16 C12C C12B 110.06(12)
C13 C12C C12B 112.41(12)
C16 C12C C4B 111.73(12)
C13 C12C C4B 106.04(12)
C12B C12C C4B 108.13(11)
C14 C13 C12C 113.21(12)
C14 C13 H13A 108.9
C12C C13 H13A 108.9
C14 C13 H13B 108.9
C12C C13 H13B 108.9
H13A C13 H13B 107.7
C14A C14 C13 112.84(12)
C14A C14 H14A 109.0
C13 C14 H14A 109.0
C14A C14 H14B 109.0
C13 C14 H14B 109.0
H14A C14 H14B 107.8
O1 C14A C4A 113.00(12)
O1 C14A C14 106.01(12)
C4A C14A C14 113.01(12)
O1 C14A H14 108.2
C4A C14A H14 108.2
C14 C14A H14 108.2
O1 C2 C3 110.11(12)
O1 C2 C1' 106.94(11)
C3 C2 C1' 114.77(13)
O1 C2 H2 108.3
C3 C2 H2 108.3
C1' C2 H2 108.3
O1' C1' C2' 105.50(12)
O1' C1' C3' 109.39(12)
C2' C1' C3' 110.83(13)
O1' C1' C2 107.65(12)
C2' C1' C2 110.53(12)
C3' C1' C2 112.65(13)
C1' C2' H2'A 109.5
C1' C2' H2'B 109.5
H2'A C2' H2'B 109.5
C1' C2' H2'C 109.5
H2'A C2' H2'C 109.5
H2'B C2' H2'C 109.5
C1' C3' H3'A 109.5
C1' C3' H3'B 109.5
H3'A C3' H3'B 109.5
C1' C3' H3'C 109.5
H3'A C3' H3'C 109.5
H3'B C3' H3'C 109.5
C12B C15 H15A 109.5
C12B C15 H15B 109.5
H15A C15 H15B 109.5
C12B C15 H15C 109.5
H15A C15 H15C 109.5
H15B C15 H15C 109.5
C6 C6A C7 121.52(12)
C6 C6A C12B 111.62(13)
C7 C6A C12B 106.39(11)
C6 C6A H6 105.3
C7 C6A H6 105.3
C12B C6A H6 105.3
C7A C7 C6A 99.43(12)
C7A C7 H7A 111.9
C6A C7 H7A 111.9
C7A C7 H7B 111.9
C6A C7 H7B 111.9
H7A C7 H7B 109.6
C12A C7A C7B 107.72(13)
C12A C7A C7 110.61(13)
C7B C7A C7 141.11(14)
C8 C7B C11A 118.72(14)
C8 C7B C7A 135.97(14)
C11A C7B C7A 105.31(13)
C9 C8 C7B 119.08(14)
C9 C8 H8 120.5
C7B C8 H8 120.5
C8 C9 C10 121.15(14)
C8 C9 H9 119.4
C10 C9 H9 119.4
C6A C6 C5 107.15(12)
C6A C6 H6A 110.3
C5 C6 H6A 110.3
C6A C6 H6B 110.3
C5 C6 H6B 110.3
H6A C6 H6B 108.5
C6 C5 C4B 113.60(12)
C6 C5 H5A 108.8
C4B C5 H5A 108.8
C6 C5 H5B 108.8
C4B C5 H5B 108.8
H5A C5 H5B 107.7
C4A C4B C5 113.34(12)
C4A C4B C12C 109.61(11)
C5 C4B C12C 115.19(12)
C4A C4B H4B 106.0
C5 C4B H4B 106.0
C12C C4B H4B 106.0
C4 C4A C14A 120.69(14)
C4 C4A C4B 125.00(14)
C14A C4A C4B 114.30(12)
C4A C4 C3 122.83(14)
C4A C4 H4 118.6
C3 C4 H4 118.6
C4 C3 C2 110.40(12)
C4 C3 H3A 109.6
C2 C3 H3A 109.6
C4 C3 H3B 109.6
C2 C3 H3B 109.6
H3A C3 H3B 108.1
C12C C16 H16A 109.5
C12C C16 H16B 109.5
H16A C16 H16B 109.5
C12C C16 H16C 109.5
H16A C16 H16C 109.5
H16B C16 H16C 109.5

loop_
_geom_bond_atom_site_label_1
_geom_bond_atom_site_label_2
_geom_bond_distance
O1 C2 1.4310(17)
O1 C14A 1.4310(18)
O1' C1' 1.4480(17)
O1' H1' 0.8400
N12 C11A 1.376(2)
N12 C12A 1.3788(19)
N12 H12 0.8800
C10 C11 1.385(2)
C10 C9 1.402(2)
C10 H10 0.9500
C11 C11A 1.396(2)
C11 H11 0.9500
C11A C7B 1.429(2)
C12A C7A 1.360(2)
C12A C12B 1.512(2)
C12B C15 1.552(2)
C12B C12C 1.560(2)
C12B C6A 1.564(2)
C12C C16 1.536(2)
C12C C13 1.544(2)
C12C C4B 1.5731(19)
C13 C14 1.533(2)
C13 H13A 0.9900
C13 H13B 0.9900
C14 C14A 1.529(2)
C14 H14A 0.9900
C14 H14B 0.9900
C14A C4A 1.511(2)
C14A H14 1.0000
C2 C3 1.515(2)
C2 C1' 1.540(2)
C2 H2 1.0000
C1' C2' 1.512(2)
C1' C3' 1.522(2)
C2' H2'A 0.9800
C2' H2'B 0.9800
C2' H2'C 0.9800
C3' H3'A 0.9800
C3' H3'B 0.9800
C3' H3'C 0.9800
C15 H15A 0.9800
C15 H15B 0.9800
C15 H15C 0.9800
C6A C6 1.516(2)
C6A C7 1.537(2)
C6A H6 1.0000
C7 C7A 1.511(2)
C7 H7A 0.9900
C7 H7B 0.9900
C7A C7B 1.430(2)
C7B C8 1.405(2)
C8 C9 1.385(2)
C8 H8 0.9500
C9 H9 0.9500
C6 C5 1.530(2)
C6 H6A 0.9900
C6 H6B 0.9900
C5 C4B 1.539(2)
C5 H5A 0.9900
C5 H5B 0.9900
C4B C4A 1.511(2)
C4B H4B 1.0000
C4A C4 1.327(2)
C4 C3 1.496(2)
C4 H4 0.9500
C3 H3A 0.9900
C3 H3B 0.9900
C16 H16A 0.9800
C16 H16B 0.9800
C16 H16C 0.9800

loop_
_geom_hbond_atom_site_label_D
_geom_hbond_atom_site_label_H
_geom_hbond_atom_site_label_A
_geom_hbond_distance_DH
_geom_hbond_distance_HA
_geom_hbond_distance_DA
_geom_hbond_angle_DHA
_geom_hbond_site_symmetry_A
N12 H12 O1' 0.88 2.04 2.8773(16) 158.0 2_556
O1' H1' N12 0.84 2.26 2.8773(16) 130.7 2_456

loop_
_geom_torsion_atom_site_label_1
_geom_torsion_atom_site_label_2
_geom_torsion_atom_site_label_3
_geom_torsion_atom_site_label_4
_geom_torsion
C9 C10 C11 C11A -1.4(2)
C12A N12 C11A C11 179.63(15)
C12A N12 C11A C7B 0.79(16)
C10 C11 C11A N12 -178.57(15)
C10 C11 C11A C7B 0.1(2)
C11A N12 C12A C7A -1.25(16)
C11A N12 C12A C12B -168.07(16)
C7A C12A C12B C15 -91.59(15)
N12 C12A C12B C15 75.0(2)
C7A C12A C12B C12C 139.69(14)
N12 C12A C12B C12C -53.7(2)
C7A C12A C12B C6A 22.89(15)
N12 C12A C12B C6A -170.52(16)
C12A C12B C12C C16 -42.73(17)
C15 C12B C12C C16 -168.39(12)
C6A C12B C12C C16 67.67(14)
C12A C12B C12C C13 78.26(16)
C15 C12B C12C C13 -47.40(15)
C6A C12B C12C C13 -171.34(11)
C12A C12B C12C C4B -165.03(13)
C15 C12B C12C C4B 69.31(14)
C6A C12B C12C C4B -54.63(15)
C16 C12C C13 C14 -60.74(16)
C12B C12C C13 C14 177.34(12)
C4B C12C C13 C14 59.38(15)
C12C C13 C14 C14A -52.00(17)
C2 O1 C14A C4A -45.04(16)
C2 O1 C14A C14 -169.34(12)
C13 C14 C14A O1 168.43(12)
C13 C14 C14A C4A 44.13(18)
C14A O1 C2 C3 64.36(15)
C14A O1 C2 C1' -170.33(12)
O1 C2 C1' O1' -178.02(11)
C3 C2 C1' O1' -55.58(16)
O1 C2 C1' C2' 67.24(15)
C3 C2 C1' C2' -170.32(12)
O1 C2 C1' C3' -57.34(16)
C3 C2 C1' C3' 65.10(17)
C12A C12B C6A C6 -169.57(12)
C15 C12B C6A C6 -59.21(16)
C12C C12B C6A C6 65.64(15)
C12A C12B C6A C7 -34.92(14)
C15 C12B C6A C7 75.44(15)
C12C C12B C6A C7 -159.71(11)
C6 C6A C7 C7A 163.60(14)
C12B C6A C7 C7A 34.49(14)
N12 C12A C7A C7B 1.20(17)
C12B C12A C7A C7B 171.17(12)
N12 C12A C7A C7 -172.07(12)
C12B C12A C7A C7 -2.10(17)
C6A C7 C7A C12A -20.26(16)
C6A C7 C7A C7B 169.99(19)
N12 C11A C7B C8 -179.63(13)
C11 C11A C7B C8 1.4(2)
N12 C11A C7B C7A -0.08(16)
C11 C11A C7B C7A -179.02(14)
C12A C7A C7B C8 178.77(17)
C7 C7A C7B C8 -11.3(3)
C12A C7A C7B C11A -0.67(16)
C7 C7A C7B C11A 169.26(18)
C11A C7B C8 C9 -1.7(2)
C7A C7B C8 C9 178.89(17)
C7B C8 C9 C10 0.5(2)
C11 C10 C9 C8 1.1(2)
C7 C6A C6 C5 170.31(13)
C12B C6A C6 C5 -62.88(16)
C6A C6 C5 C4B 54.26(17)
C6 C5 C4B C4A -177.29(12)
C6 C5 C4B C12C -49.93(18)
C16 C12C C4B C4A 56.76(16)
C13 C12C C4B C4A -61.20(15)
C12B C12C C4B C4A 178.03(12)
C16 C12C C4B C5 -72.46(16)
C13 C12C C4B C5 169.57(12)
C12B C12C C4B C5 48.81(16)
O1 C14A C4A C4 12.21(19)
C14 C14A C4A C4 132.59(15)
O1 C14A C4A C4B -169.10(12)
C14 C14A C4A C4B -48.72(17)
C5 C4B C4A C4 7.0(2)
C12C C4B C4A C4 -123.22(16)
C5 C4B C4A C14A -171.61(12)
C12C C4B C4A C14A 58.16(16)
C14A C4A C4 C3 0.5(2)
C4B C4A C4 C3 -178.08(14)
C4A C4 C3 C2 17.4(2)
O1 C2 C3 C4 -48.08(16)
C1' C2 C3 C4 -168.79(12)
